data_2218305
loop_
_publ_author_name
'Wit, Joost de'
'Alberda van Ekenstein, Gert O. R.'
'Brinke, Gerrit ten'
'Meetsma, Auke'

_publ_section_title
;
 4-(4-Ethylphenyldiazenyl)phenol
;
_journal_coeditor_code BG2174
_journal_issue 6
_journal_name_full 'Acta Crystallographica Section E'
_journal_page_first o1048
_journal_paper_doi 10.1107/S160053680801338X
_journal_volume 64
_journal_year 2008
_chemical_formula_iupac 'C14 H14 N2 O'
_chemical_formula_moiety 'C14 H14 N2 O'
_chemical_formula_sum 'C14 H14 N2 O'
_chemical_formula_weight 226.28
_chemical_name_systematic
;
4-(4-Ethylphenyldiazenyl)phenol
;
_space_group_IT_number 14
_symmetry_cell_setting monoclinic
_symmetry_space_group_name_Hall '-P 2ybc'
_symmetry_space_group_name_H-M 'P 1 21/c 1'
_atom_sites_solution_hydrogens difmap
_atom_sites_solution_primary heavy
_atom_sites_solution_secondary direct
_cell_angle_alpha 90
_cell_angle_beta 97.4001(15)
_cell_angle_gamma 90
_cell_formula_units_Z 4
_cell_length_a 7.5261(9)
_cell_length_b 13.4298(15)
_cell_length_c 11.6412(13)
_cell_measurement_reflns_used 3059
_cell_measurement_temperature 100.0(10)
_cell_measurement_theta_max 27.46
_cell_measurement_theta_min 3.03
_cell_volume 1166.8(2)
_computing_cell_refinement 'SAINT-Plus (Bruker, 2007)'
_computing_data_collection 'SMART (Bruker, 2007)'
_computing_data_reduction 'SAINT-Plus (Bruker, 2007)'
_computing_molecular_graphics
;
PLATON (Spek, 2003) and PLUTO (Meetsma, 2007)
;
_computing_publication_material 'PLATON (Spek, 2003)'
_computing_structure_refinement 'SHELXL97 (Sheldrick, 2008)'
_computing_structure_solution
;
SIR2004 (Burla <i>et al.</i>,  2005)
;
_diffrn_ambient_temperature 100.0(10)
_diffrn_detector_area_resol_mean 66.06
_diffrn_measured_fraction_theta_full 0.998
_diffrn_measured_fraction_theta_max 0.994
_diffrn_measurement_device_type
;
Bruker SMART APEX CCD area-detector
;
_diffrn_measurement_method '\f and \w'
_diffrn_radiation_monochromator 'parallel mounted graphite'
_diffrn_radiation_type MoK\a
_diffrn_radiation_wavelength 0.71073
_diffrn_reflns_av_R_equivalents 0.0279
_diffrn_reflns_av_sigmaI/netI 0.0264
_diffrn_reflns_limit_h_max 9
_diffrn_reflns_limit_h_min -9
_diffrn_reflns_limit_k_max 15
_diffrn_reflns_limit_k_min -16
_diffrn_reflns_limit_l_max 14
_diffrn_reflns_limit_l_min -14
_diffrn_reflns_number 8700
_diffrn_reflns_reduction_process
;
 Intensity data were corrected for Lorentz and polarization
  effects, decay and absorption and reduced to F~o~^2^
  using SAINT-Plus & SADABS (Bruker, 2007).
;
_diffrn_reflns_theta_full 25.00
_diffrn_reflns_theta_max 26.02
_diffrn_reflns_theta_min 3.03
_diffrn_standards_decay_% 0
_diffrn_standards_number 0
_exptl_absorpt_coefficient_mu 0.083
_exptl_absorpt_correction_T_max 0.9820
_exptl_absorpt_correction_T_min 0.9558
_exptl_absorpt_correction_type multi-scan
_exptl_absorpt_process_details '(SADABS; Bruker, 2007)'
_exptl_crystal_colour orange
_exptl_crystal_density_diffrn 1.288
_exptl_crystal_density_method 'not measured'
_exptl_crystal_description block
_exptl_crystal_F_000 480
_exptl_crystal_size_max 0.42
_exptl_crystal_size_mid 0.33
_exptl_crystal_size_min 0.22
_refine_diff_density_max 0.167
_refine_diff_density_min -0.242
_refine_ls_extinction_method none
_refine_ls_goodness_of_fit_ref 1.042
_refine_ls_hydrogen_treatment refall
_refine_ls_matrix_type full
_refine_ls_number_parameters 210
_refine_ls_number_reflns 2276
_refine_ls_number_restraints 0
_refine_ls_restrained_S_all 1.042
_refine_ls_R_factor_all 0.0516
_refine_ls_R_factor_gt 0.0395
_refine_ls_shift/su_max 0.000
_refine_ls_shift/su_mean 0.000
_refine_ls_structure_factor_coef Fsqd
_refine_ls_weighting_details 'calc w=1/[\s^2^(Fo^2^)+(0.0608P)^2^+0.2293P] where P=(Fo^2^+2Fc^2^)/3'
_refine_ls_weighting_scheme calc
_refine_ls_wR_factor_gt 0.0991
_refine_ls_wR_factor_ref 0.1071
_reflns_number_gt 1848
_reflns_number_total 2276
_reflns_threshold_expression I>2\s(I)
_cod_data_source_file bg2174.cif
_cod_data_source_block I
_cod_original_sg_symbol_H-M 'P 21/c'
_cod_database_code 2218305
_cod_database_fobs_code 2218305

loop_
_symmetry_equiv_pos_site_id
_symmetry_equiv_pos_as_xyz
1 x,y,z
2 -x,1/2+y,1/2-z
3 -x,-y,-z
4 x,1/2-y,1/2+z

loop_
_atom_site_aniso_label
_atom_site_aniso_U_11
_atom_site_aniso_U_22
_atom_site_aniso_U_33
_atom_site_aniso_U_12
_atom_site_aniso_U_13
_atom_site_aniso_U_23
O1 0.0395(6) 0.0160(5) 0.0260(6) -0.0050(4) 0.0138(5) -0.0013(4)
N1 0.0182(6) 0.0180(6) 0.0204(6) 0.0009(4) 0.0032(5) 0.0016(5)
N2 0.0207(6) 0.0169(6) 0.0224(6) 0.0011(4) 0.0042(5) 0.0009(5)
C1 0.0215(7) 0.0149(7) 0.0211(7) 0.0007(5) 0.0017(5) 0.0019(5)
C2 0.0220(7) 0.0201(7) 0.0186(7) 0.0004(5) 0.0046(5) 0.0025(6)
C3 0.0197(7) 0.0176(7) 0.0195(7) 0.0015(5) 0.0020(5) -0.0015(6)
C4 0.0173(7) 0.0148(7) 0.0202(7) 0.0009(5) 0.0017(5) 0.0000(5)
C5 0.0196(7) 0.0195(7) 0.0184(7) 0.0020(5) 0.0042(5) 0.0022(5)
C6 0.0241(7) 0.0175(7) 0.0201(7) 0.0018(5) 0.0044(6) -0.0026(5)
C7 0.0180(7) 0.0155(7) 0.0244(7) 0.0017(5) 0.0067(5) -0.0003(5)
C8 0.0214(7) 0.0216(8) 0.0240(7) 0.0006(6) 0.0037(6) 0.0038(6)
C9 0.0212(7) 0.0235(8) 0.0248(8) -0.0027(6) 0.0029(6) -0.0026(6)
C10 0.0173(7) 0.0185(7) 0.0298(8) -0.0005(5) 0.0082(6) -0.0005(6)
C11 0.0231(7) 0.0205(8) 0.0253(8) 0.0012(6) 0.0048(6) 0.0059(6)
C12 0.0220(8) 0.0219(8) 0.0210(7) -0.0004(6) 0.0034(6) -0.0001(6)
C13 0.0258(8) 0.0192(8) 0.0341(9) -0.0036(6) 0.0078(7) 0.0008(6)
C14 0.0288(9) 0.0209(8) 0.0398(10) -0.0010(6) 0.0044(7) -0.0051(7)

loop_
_atom_site_type_symbol
_atom_site_label
_atom_site_fract_x
_atom_site_fract_y
_atom_site_fract_z
_atom_site_U_iso_or_equiv
_atom_site_thermal_displace_type
_atom_site_occupancy
O O1 1.04406(14) 0.48064(7) 0.32923(9) 0.0263(3) Uani 1.000
N N1 0.80788(15) 0.08833(8) 0.34477(9) 0.0188(3) Uani 1.000
N N2 0.75956(15) 0.06025(8) 0.43960(10) 0.0199(3) Uani 1.000
C C1 0.98453(18) 0.38503(10) 0.32795(11) 0.0193(4) Uani 1.000
C C2 0.99777(18) 0.31861(10) 0.23708(12) 0.0201(4) Uani 1.000
C C3 0.93839(18) 0.22132(10) 0.24543(12) 0.0190(4) Uani 1.000
C C4 0.86411(17) 0.18959(10) 0.34290(11) 0.0175(4) Uani 1.000
C C5 0.84621(18) 0.25739(10) 0.43237(12) 0.0190(4) Uani 1.000
C C6 0.90547(18) 0.35397(10) 0.42467(12) 0.0204(4) Uani 1.000
C C7 0.69280(17) -0.03918(10) 0.43646(12) 0.0190(4) Uani 1.000
C C8 0.59745(19) -0.08196(11) 0.33765(12) 0.0223(4) Uani 1.000
C C9 0.53750(19) -0.17915(11) 0.34156(13) 0.0232(4) Uani 1.000
C C10 0.57357(18) -0.23637(10) 0.44256(12) 0.0214(4) Uani 1.000
C C11 0.66447(19) -0.19152(11) 0.54092(13) 0.0228(4) Uani 1.000
C C12 0.72082(19) -0.09323(11) 0.53944(12) 0.0216(4) Uani 1.000
C C13 0.5212(2) -0.34494(11) 0.44295(14) 0.0260(5) Uani 1.000
C C14 0.6554(2) -0.41051(12) 0.39094(16) 0.0298(5) Uani 1.000
H H1 1.096(3) 0.4963(14) 0.2651(19) 0.054(6) Uiso 1.000
H H2 1.0497(19) 0.3401(11) 0.1707(13) 0.025(4) Uiso 1.000
H H3 0.9523(19) 0.1728(11) 0.1835(13) 0.022(4) Uiso 1.000
H H5 0.7933(19) 0.2348(10) 0.4993(13) 0.019(4) Uiso 1.000
H H6 0.894(2) 0.4036(11) 0.4876(13) 0.023(4) Uiso 1.000
H H8 0.569(2) -0.0420(12) 0.2682(14) 0.026(4) Uiso 1.000
H H9 0.472(2) -0.2076(11) 0.2751(14) 0.025(4) Uiso 1.000
H H11 0.690(2) -0.2308(11) 0.6131(13) 0.023(4) Uiso 1.000
H H12 0.781(2) -0.0609(11) 0.6080(14) 0.027(4) Uiso 1.000
H H13 0.515(2) -0.3675(13) 0.5252(16) 0.043(5) Uiso 1.000
H H13' 0.401(2) -0.3550(12) 0.3973(15) 0.038(5) Uiso 1.000
H H14 0.779(3) -0.4016(13) 0.4330(16) 0.047(5) Uiso 1.000
H H14' 0.662(2) -0.3941(13) 0.3112(17) 0.041(5) Uiso 1.000
H H14" 0.624(2) -0.4825(13) 0.3936(15) 0.038(5) Uiso 1.000

loop_
_atom_type_symbol
_atom_type_description
_atom_type_scat_dispersion_real
_atom_type_scat_dispersion_imag
_atom_type_scat_source
O O 0.0106 0.0060 'International Tables Vol C Tables 4.2.6.8 and 6.1.1.4'
N N 0.0061 0.0033 'International Tables Vol C Tables 4.2.6.8 and 6.1.1.4'
H H 0.0000 0.0000 'International Tables Vol C Tables 4.2.6.8 and 6.1.1.4'
C C 0.0033 0.0016 'International Tables Vol C Tables 4.2.6.8 and 6.1.1.4'

loop_
_geom_angle_atom_site_label_1
_geom_angle_atom_site_label_2
_geom_angle_atom_site_label_3
_geom_angle
_geom_angle_publ_flag
C1 O1 H1 112.6(12) no
N2 N1 C4 114.68(10) no
N1 N2 C7 113.41(11) no
O1 C1 C6 116.44(12) no
C2 C1 C6 119.79(12) no
O1 C1 C2 123.77(12) no
C1 C2 C3 119.53(13) no
C2 C3 C4 120.72(13) no
N1 C4 C3 117.06(11) no
C3 C4 C5 119.51(12) no
N1 C4 C5 123.43(12) no
C4 C5 C6 119.98(13) no
C1 C6 C5 120.41(13) no
N2 C7 C8 123.21(12) no
C8 C7 C12 119.88(13) no
N2 C7 C12 116.87(12) no
C7 C8 C9 119.70(13) no
C8 C9 C10 121.07(13) no
C9 C10 C13 120.62(13) no
C11 C10 C13 121.04(13) no
C9 C10 C11 118.30(13) no
C10 C11 C12 121.32(13) no
C7 C12 C11 119.57(13) no
C10 C13 C14 111.73(12) no
C1 C2 H2 119.8(9) no
C3 C2 H2 120.7(9) no
C2 C3 H3 120.3(9) no
C4 C3 H3 118.9(9) no
C4 C5 H5 118.9(8) no
C6 C5 H5 121.2(8) no
C1 C6 H6 118.3(9) no
C5 C6 H6 121.3(9) no
C7 C8 H8 119.5(10) no
C9 C8 H8 120.7(9) no
C8 C9 H9 119.6(9) no
C10 C9 H9 119.4(9) no
C10 C11 H11 119.2(9) no
C12 C11 H11 119.4(9) no
C7 C12 H12 118.6(9) no
C11 C12 H12 121.9(9) no
C10 C13 H13 109.6(10) no
C10 C13 H13' 110.4(9) no
C14 C13 H13 108.5(9) no
C14 C13 H13' 108.2(10) no
H13 C13 H13' 108.3(13) no
C13 C14 H14 111.0(11) no
C13 C14 H14' 111.8(10) no
C13 C14 H14" 112.1(9) no
H14 C14 H14' 106.5(14) no
H14 C14 H14" 108.1(14) no
H14' C14 H14" 107.1(14) no

loop_
_geom_bond_atom_site_label_1
_geom_bond_atom_site_label_2
_geom_bond_distance
_geom_bond_publ_flag
O1 C1 1.3594(17) no
O1 H1 0.91(2) no
N1 N2 1.2636(16) no
N1 C4 1.4252(17) no
N2 C7 1.4255(17) no
C1 C6 1.4030(19) no
C1 C2 1.3971(19) no
C2 C3 1.3884(19) no
C3 C4 1.3946(19) no
C4 C5 1.4029(19) no
C5 C6 1.3783(19) no
C7 C8 1.398(2) no
C7 C12 1.394(2) no
C8 C9 1.384(2) no
C9 C10 1.402(2) no
C10 C11 1.393(2) no
C10 C13 1.511(2) no
C11 C12 1.387(2) no
C13 C14 1.523(2) no
C2 H2 0.954(15) no
C3 H3 0.987(15) no
C5 H5 0.968(15) no
C6 H6 1.002(15) no
C8 H8 0.971(16) no
C9 H9 0.943(16) no
C11 H11 0.990(15) no
C12 H12 0.968(16) no
C13 H13 1.011(18) no
C13 H13' 0.998(16) no
C14 H14 1.00(2) no
C14 H14' 0.96(2) no
C14 H14" 0.997(17) no

loop_
_geom_contact_atom_site_label_1
_geom_contact_atom_site_label_2
_geom_contact_distance
_geom_contact_site_symmetry_2
_geom_contact_publ_flag
O1 N1 2.8316(15) 2_755 no
O1 C3 3.3541(17) 2_755 no
O1 H3 2.585(15) 2_755 no
O1 H6 2.632(15) 3_766 no
N1 O1 2.8316(15) 2_745 no
N1 H8 2.584(16) . no
N1 H1 1.98(2) 2_745 no
N2 H5 2.449(14) . no
N2 H1 2.88(2) 2_745 no
C2 C8 3.536(2) 2_755 no
C3 O1 3.3541(17) 2_745 no
C4 C12 3.494(2) 3_756 no
C5 C13 3.488(2) 3_656 no
C7 C7 3.5810(19) 3_656 no
C8 C2 3.536(2) 2_745 no
C12 C4 3.494(2) 3_756 no
C13 C5 3.488(2) 3_656 no
C2 H5 3.074(15) 4_554 no
C2 H11 2.983(15) 3_756 no
C3 H13' 3.040(16) 2_655 no
C3 H11 3.060(15) 3_756 no
C3 H5 2.991(15) 4_554 no
C3 H1 3.034(19) 2_745 no
C4 H1 2.92(2) 2_745 no
C4 H9 3.049(15) 2_655 no
C5 H3 3.076(15) 4_555 no
C6 H14 2.79(2) 3_756 no
C6 H3 3.010(15) 4_555 no
C6 H14" 3.040(17) 1_565 no
C7 H2 2.926(15) 2_745 no
C7 H1 3.04(2) 2_745 no
C8 H1 2.93(2) 2_745 no
C8 H2 2.868(15) 2_745 no
C9 H14' 3.069(17) . no
C10 H5 2.926(15) 3_656 no
C13 H5 2.942(14) 3_656 no
C14 H8 2.932(16) 2_645 no
H1 N1 1.98(2) 2_755 no
H1 N2 2.88(2) 2_755 no
H1 C3 3.034(19) 2_755 no
H1 C4 2.92(2) 2_755 no
H1 C7 3.04(2) 2_755 no
H1 C8 2.93(2) 2_755 no
H2 C7 2.926(15) 2_755 no
H2 C8 2.868(15) 2_755 no
H3 O1 2.585(15) 2_745 no
H3 C5 3.076(15) 4_554 no
H3 C6 3.010(15) 4_554 no
H5 N2 2.449(14) . no
H5 C10 2.926(15) 3_656 no
H5 C13 2.942(14) 3_656 no
H5 C2 3.074(15) 4_555 no
H5 C3 2.991(15) 4_555 no
H6 O1 2.632(15) 3_766 no
H8 N1 2.584(16) . no
H8 C14 2.932(16) 2_655 no
H9 C4 3.049(15) 2_645 no
H11 C2 2.983(15) 3_756 no
H11 C3 3.060(15) 3_756 no
H13' C3 3.040(16) 2_645 no
H14 C6 2.79(2) 3_756 no
H14' C9 3.069(17) . no
H14" C6 3.040(17) 1_545 no

loop_
_geom_hbond_atom_site_label_D
_geom_hbond_atom_site_label_H
_geom_hbond_atom_site_label_A
_geom_hbond_site_symmetry_A
_geom_hbond_distance_DH
_geom_hbond_distance_HA
_geom_hbond_distance_DA
_geom_hbond_angle_DHA
_geom_hbond_publ_flag
O1 H1 N1 2_755 0.91(2) 1.98(2) 2.8316(15) 154.7(17) yes
C3 H3 O1 2_745 0.987(15) 2.585(15) 3.3541(17) 134.7(11) yes

loop_
_geom_torsion_atom_site_label_1
_geom_torsion_atom_site_label_2
_geom_torsion_atom_site_label_3
_geom_torsion_atom_site_label_4
_geom_torsion
_geom_torsion_publ_flag
C4 N1 N2 C7 176.04(11) no
N2 N1 C4 C3 172.74(12) no
N2 N1 C4 C5 -8.05(18) no
N1 N2 C7 C8 -33.70(18) no
N1 N2 C7 C12 148.57(12) no
O1 C1 C2 C3 177.87(13) no
C6 C1 C2 C3 -2.4(2) no
O1 C1 C6 C5 -178.04(12) no
C2 C1 C6 C5 2.2(2) no
C1 C2 C3 C4 0.7(2) no
C2 C3 C4 N1 -179.53(12) no
C2 C3 C4 C5 1.2(2) no
N1 C4 C5 C6 179.38(12) no
C3 C4 C5 C6 -1.4(2) no
C4 C5 C6 C1 -0.3(2) no
N2 C7 C8 C9 179.83(13) no
C12 C7 C8 C9 -2.5(2) no
N2 C7 C12 C11 -177.78(13) no
C8 C7 C12 C11 4.4(2) no
C7 C8 C9 C10 -1.2(2) no
C8 C9 C10 C11 2.9(2) no
C8 C9 C10 C13 -174.80(13) no
C9 C10 C11 C12 -1.0(2) no
C13 C10 C11 C12 176.74(13) no
C9 C10 C13 C14 80.03(17) no
C11 C10 C13 C14 -97.60(17) no
C10 C11 C12 C7 -2.7(2) no

loop_
_cod_related_entry_id
_cod_related_entry_database
_cod_related_entry_code
1 ChemSpider 30655485
